data_7251921
loop_
_publ_author_name
'Begum, Rujuma'
'Maiti, Barnali'

_publ_section_title
;
 A sustainable one-pot multi-component approach toward the synthesis of
 symmetric and unsymmetrical spiro heterocycles catalyzed by the
 Br\/onsted acidic ionic liquid [CMMIM][BF4]
;
_journal_issue 24
_journal_name_full 'RSC Advances'
_journal_page_first 21953
_journal_page_last 21966
_journal_paper_doi 10.1039/D6RA01721E
_journal_volume 16
_journal_year 2026
_chemical_formula_sum 'C23 H20 N4 O4'
_chemical_formula_weight 416.43
_space_group_crystal_system triclinic
_space_group_IT_number 2
_space_group_name_Hall '-P 1'
_space_group_name_H-M_alt 'P -1'
_atom_sites_solution_hydrogens geom
_audit_creation_method SHELXL-2019/1
_audit_update_record
;
2025-12-13 deposited with the CCDC.	2026-04-08 downloaded from the CCDC.
;
_cell_angle_alpha 71.138(3)
_cell_angle_beta 89.122(3)
_cell_angle_gamma 73.437(3)
_cell_formula_units_Z 2
_cell_length_a 9.1800(7)
_cell_length_b 10.8402(8)
_cell_length_c 11.1726(9)
_cell_measurement_reflns_used 9943
_cell_measurement_temperature 302(2)
_cell_measurement_theta_max 28.23
_cell_measurement_theta_min 2.32
_cell_volume 1004.83(14)
_computing_cell_refinement 'Bruker SAINT'
_computing_data_collection 'Bruker APEX2'
_computing_data_reduction 'Bruker SAINT'
_computing_molecular_graphics 'Bruker SHELXTL'
_computing_publication_material 'Bruker SHELXTL'
_computing_structure_refinement 'SHELXL-2019/1 (Sheldrick, 2019)'
_computing_structure_solution 'SHELXS-97 (Sheldrick 2008)'
_diffrn_ambient_temperature 302(2)
_diffrn_measured_fraction_theta_full 1.000
_diffrn_measured_fraction_theta_max 0.997
_diffrn_measurement_device_type 'Bruker APEX-II CCD'
_diffrn_measurement_method '\f and \w scans'
_diffrn_radiation_type MoK\a
_diffrn_radiation_wavelength 0.71073
_diffrn_reflns_av_R_equivalents 0.0549
_diffrn_reflns_av_unetI/netI 0.0339
_diffrn_reflns_Laue_measured_fraction_full 1.000
_diffrn_reflns_Laue_measured_fraction_max 0.997
_diffrn_reflns_limit_h_max 12
_diffrn_reflns_limit_h_min -12
_diffrn_reflns_limit_k_max 14
_diffrn_reflns_limit_k_min -14
_diffrn_reflns_limit_l_max 14
_diffrn_reflns_limit_l_min -14
_diffrn_reflns_number 39163
_diffrn_reflns_point_group_measured_fraction_full 1.000
_diffrn_reflns_point_group_measured_fraction_max 0.997
_diffrn_reflns_theta_full 25.242
_diffrn_reflns_theta_max 28.329
_diffrn_reflns_theta_min 1.933
_exptl_absorpt_coefficient_mu 0.097
_exptl_absorpt_correction_type none
_exptl_crystal_colour colourless
_exptl_crystal_density_diffrn 1.376
_exptl_crystal_description block
_exptl_crystal_F_000 436
_exptl_crystal_size_max 0.300
_exptl_crystal_size_mid 0.256
_exptl_crystal_size_min 0.070
_refine_diff_density_max 0.234
_refine_diff_density_min -0.276
_refine_diff_density_rms 0.056
_refine_ls_extinction_method none
_refine_ls_goodness_of_fit_ref 1.072
_refine_ls_hydrogen_treatment constr
_refine_ls_matrix_type full
_refine_ls_number_parameters 282
_refine_ls_number_reflns 4995
_refine_ls_number_restraints 0
_refine_ls_restrained_S_all 1.072
_refine_ls_R_factor_all 0.1059
_refine_ls_R_factor_gt 0.0626
_refine_ls_shift/su_max 0.000
_refine_ls_shift/su_mean 0.000
_refine_ls_structure_factor_coef Fsqd
_refine_ls_weighting_details 'w=1/[\s^2^(Fo^2^)+(0.0715P)^2^+0.8525P] where P=(Fo^2^+2Fc^2^)/3'
_refine_ls_weighting_scheme calc
_refine_ls_wR_factor_gt 0.1519
_refine_ls_wR_factor_ref 0.1963
_reflns_Friedel_coverage 0.000
_reflns_number_gt 3244
_reflns_number_total 4995
_reflns_threshold_expression 'I > 2\s(I)'
_cod_data_source_file d6ra01721e2.cif
_cod_data_source_block JD_26_081225_a
_cod_database_code 7251921
_shelx_shelxl_version_number 2019/1
_shelx_space_group_comment
;
The symmetry employed for this shelxl refinement is uniquely defined
by the following loop, which should always be used as a source of
symmetry information in preference to the above space-group names.
They are only intended as comments.
;
_shelx_estimated_absorpt_t_min 0.972
_shelx_estimated_absorpt_t_max 0.993

loop_
_space_group_symop_operation_xyz
'x, y, z'
'-x, -y, -z'

loop_
_atom_site_label
_atom_site_type_symbol
_atom_site_fract_x
_atom_site_fract_y
_atom_site_fract_z
_atom_site_U_iso_or_equiv
_atom_site_adp_type
_atom_site_occupancy
_atom_site_site_symmetry_order
_atom_site_calc_flag
_atom_site_refinement_flags_posn
_atom_site_refinement_flags_adp
_atom_site_refinement_flags_occupancy
_atom_site_disorder_assembly
_atom_site_disorder_group
O1 O 0.57927(19) 0.48989(16) 0.33857(16) 0.0452(4) Uani 1 1 d . . . . .
O2 O 0.8095(2) 0.70515(18) 0.55453(17) 0.0535(5) Uani 1 1 d . . . . .
O3 O 0.4454(2) 0.83839(17) 0.49194(17) 0.0484(4) Uani 1 1 d . . . . .
O4 O 0.8637(2) 0.4779(2) 0.63352(19) 0.0658(6) Uani 1 1 d . . . . .
N2 N 0.4003(2) 0.63394(19) 0.16484(19) 0.0409(4) Uani 1 1 d . . . . .
N3 N 0.3390(2) 0.7719(2) 0.1018(2) 0.0462(5) Uani 1 1 d . . . . .
N4 N 0.5922(2) 0.9632(2) 0.3711(2) 0.0449(5) Uani 1 1 d . . . . .
H4 H 0.554020 1.037628 0.387403 0.054 Uiso 1 1 calc R U . . .
N5 N 0.7323(3) 0.3596(2) 0.5109(2) 0.0516(5) Uani 1 1 d . . . . .
H5A H 0.793862 0.341697 0.575629 0.062 Uiso 1 1 calc R U . . .
H5B H 0.709763 0.294473 0.494816 0.062 Uiso 1 1 calc R U . . .
C1 C 0.3596(3) 0.5391(2) 0.1188(2) 0.0423(5) Uani 1 1 d . . . . .
C2 C 0.4309(4) 0.4022(3) 0.1688(3) 0.0676(9) Uani 1 1 d . . . . .
H2 H 0.505359 0.368636 0.236236 0.081 Uiso 1 1 calc R U . . .
C3 C 0.3917(4) 0.3133(3) 0.1185(3) 0.0741(9) Uani 1 1 d . . . . .
H3 H 0.441673 0.220269 0.151988 0.089 Uiso 1 1 calc R U . . .
C4 C 0.2820(4) 0.3596(3) 0.0216(3) 0.0650(8) Uani 1 1 d . . . . .
H4A H 0.256114 0.299473 -0.011433 0.078 Uiso 1 1 calc R U . . .
C5 C 0.2106(4) 0.4958(4) -0.0262(3) 0.0778(10) Uani 1 1 d . . . . .
H5 H 0.135046 0.528368 -0.092751 0.093 Uiso 1 1 calc R U . . .
C6 C 0.2473(4) 0.5877(3) 0.0213(3) 0.0676(8) Uani 1 1 d . . . . .
H6 H 0.196663 0.680566 -0.012394 0.081 Uiso 1 1 calc R U . . .
C7 C 0.4063(3) 0.8333(2) 0.1596(2) 0.0420(5) Uani 1 1 d . . . . .
C8 C 0.5142(2) 0.7370(2) 0.2599(2) 0.0364(5) Uani 1 1 d . . . . .
C9 C 0.5040(2) 0.6156(2) 0.2586(2) 0.0369(5) Uani 1 1 d . . . . .
C10 C 0.3610(3) 0.9851(3) 0.1171(3) 0.0573(7) Uani 1 1 d . . . . .
H10A H 0.450546 1.015091 0.102931 0.086 Uiso 1 1 calc R U . . .
H10B H 0.307297 1.016152 0.181244 0.086 Uiso 1 1 calc R U . . .
H10C H 0.295985 1.021820 0.039597 0.086 Uiso 1 1 calc R U . . .
C11 C 0.6257(2) 0.7464(2) 0.3514(2) 0.0357(5) Uani 1 1 d . . . . .
C12 C 0.6946(2) 0.6039(2) 0.4462(2) 0.0382(5) Uani 1 1 d . . . . .
C13 C 0.6716(3) 0.4888(2) 0.4351(2) 0.0391(5) Uani 1 1 d . . . . .
C14 C 0.5426(3) 0.8518(2) 0.4157(2) 0.0393(5) Uani 1 1 d . . . . .
C15 C 0.7137(3) 0.9422(2) 0.2950(2) 0.0416(5) Uani 1 1 d . . . . .
C16 C 0.7417(2) 0.8144(2) 0.2829(2) 0.0387(5) Uani 1 1 d . . . . .
C17 C 0.7964(3) 0.5859(2) 0.5523(2) 0.0447(5) Uani 1 1 d . . . . .
C18 C 0.9130(4) 0.6995(4) 0.6527(3) 0.0683(8) Uani 1 1 d . . . . .
H18A H 1.014360 0.642155 0.648835 0.082 Uiso 1 1 calc R U . . .
H18B H 0.878777 0.662294 0.735626 0.082 Uiso 1 1 calc R U . . .
C19 C 0.9147(6) 0.8414(5) 0.6305(5) 0.1238(19) Uani 1 1 d . . . . .
H19A H 0.983278 0.842281 0.694064 0.186 Uiso 1 1 calc R U . . .
H19B H 0.813891 0.896863 0.635031 0.186 Uiso 1 1 calc R U . . .
H19C H 0.948152 0.877109 0.548012 0.186 Uiso 1 1 calc R U . . .
C20 C 0.7999(3) 1.0278(3) 0.2421(3) 0.0544(6) Uani 1 1 d . . . . .
H20 H 0.778263 1.113844 0.250119 0.065 Uiso 1 1 calc R U . . .
C21 C 0.9206(3) 0.9808(3) 0.1763(3) 0.0603(7) Uani 1 1 d . . . . .
H21 H 0.980162 1.036869 0.137972 0.072 Uiso 1 1 calc R U . . .
C22 C 0.9535(3) 0.8527(3) 0.1668(3) 0.0555(7) Uani 1 1 d . . . . .
H22 H 1.037208 0.822061 0.124766 0.067 Uiso 1 1 calc R U . . .
C23 C 0.8633(3) 0.7675(3) 0.2193(2) 0.0459(5) Uani 1 1 d . . . . .
H23 H 0.884781 0.681400 0.211524 0.055 Uiso 1 1 calc R U . . .

loop_
_atom_site_aniso_label
_atom_site_aniso_U_11
_atom_site_aniso_U_22
_atom_site_aniso_U_33
_atom_site_aniso_U_23
_atom_site_aniso_U_13
_atom_site_aniso_U_12
O1 0.0525(10) 0.0350(8) 0.0484(9) -0.0132(7) -0.0066(7) -0.0136(7)
O2 0.0571(11) 0.0557(11) 0.0531(10) -0.0208(8) -0.0117(8) -0.0209(9)
O3 0.0505(10) 0.0482(10) 0.0568(10) -0.0263(8) 0.0151(8) -0.0209(8)
O4 0.0699(13) 0.0537(11) 0.0611(12) -0.0079(9) -0.0236(10) -0.0102(10)
N2 0.0395(10) 0.0371(10) 0.0488(11) -0.0163(8) -0.0034(8) -0.0125(8)
N3 0.0423(10) 0.0393(10) 0.0559(12) -0.0160(9) -0.0079(9) -0.0097(8)
N4 0.0489(11) 0.0374(10) 0.0572(12) -0.0232(9) 0.0104(9) -0.0178(9)
N5 0.0572(13) 0.0357(10) 0.0548(13) -0.0076(9) -0.0068(10) -0.0108(9)
C1 0.0445(12) 0.0454(12) 0.0474(13) -0.0230(10) 0.0048(10) -0.0204(10)
C2 0.0722(19) 0.0474(15) 0.087(2) -0.0278(15) -0.0261(16) -0.0153(14)
C3 0.089(2) 0.0490(16) 0.091(2) -0.0307(16) -0.0192(19) -0.0204(15)
C4 0.080(2) 0.0639(18) 0.0682(18) -0.0333(15) -0.0050(15) -0.0329(16)
C5 0.087(2) 0.077(2) 0.077(2) -0.0304(17) -0.0293(18) -0.0279(18)
C6 0.075(2) 0.0570(17) 0.0730(19) -0.0263(15) -0.0230(16) -0.0163(14)
C7 0.0406(12) 0.0387(11) 0.0469(13) -0.0158(10) -0.0005(10) -0.0102(9)
C8 0.0356(10) 0.0356(11) 0.0421(11) -0.0167(9) 0.0028(9) -0.0122(8)
C9 0.0353(10) 0.0352(11) 0.0417(11) -0.0144(9) 0.0015(9) -0.0107(8)
C10 0.0582(16) 0.0392(13) 0.0706(18) -0.0166(12) -0.0124(13) -0.0092(11)
C11 0.0344(10) 0.0347(10) 0.0418(11) -0.0170(9) 0.0001(9) -0.0110(8)
C12 0.0383(11) 0.0366(11) 0.0404(12) -0.0142(9) 0.0002(9) -0.0102(9)
C13 0.0395(11) 0.0376(11) 0.0402(11) -0.0137(9) 0.0036(9) -0.0107(9)
C14 0.0386(11) 0.0387(11) 0.0441(12) -0.0170(9) 0.0014(9) -0.0127(9)
C15 0.0411(12) 0.0427(12) 0.0449(12) -0.0146(10) 0.0024(10) -0.0185(10)
C16 0.0351(11) 0.0424(12) 0.0405(11) -0.0146(9) -0.0008(9) -0.0130(9)
C17 0.0435(12) 0.0439(13) 0.0467(13) -0.0149(10) -0.0017(10) -0.0129(10)
C18 0.0572(17) 0.095(2) 0.0646(18) -0.0369(17) -0.0103(14) -0.0275(16)
C19 0.120(4) 0.116(4) 0.167(5) -0.078(3) -0.042(3) -0.044(3)
C20 0.0571(15) 0.0532(15) 0.0611(16) -0.0173(12) 0.0056(13) -0.0309(13)
C21 0.0534(15) 0.0737(19) 0.0624(17) -0.0194(14) 0.0093(13) -0.0358(14)
C22 0.0390(13) 0.0734(18) 0.0540(15) -0.0191(13) 0.0057(11) -0.0192(12)
C23 0.0383(12) 0.0501(13) 0.0467(13) -0.0167(11) -0.0013(10) -0.0084(10)

loop_
_atom_type_symbol
_atom_type_description
_atom_type_scat_dispersion_real
_atom_type_scat_dispersion_imag
_atom_type_scat_source
C C 0.0033 0.0016 'International Tables Vol C Tables 4.2.6.8 and 6.1.1.4'
H H 0.0000 0.0000 'International Tables Vol C Tables 4.2.6.8 and 6.1.1.4'
N N 0.0061 0.0033 'International Tables Vol C Tables 4.2.6.8 and 6.1.1.4'
O O 0.0106 0.0060 'International Tables Vol C Tables 4.2.6.8 and 6.1.1.4'

loop_
_geom_angle_atom_site_label_1
_geom_angle_atom_site_label_2
_geom_angle_atom_site_label_3
_geom_angle
_geom_angle_site_symmetry_1
_geom_angle_site_symmetry_3
_geom_angle_publ_flag
C9 O1 C13 114.72(17) . . ?
C17 O2 C18 116.9(2) . . ?
C9 N2 N3 108.77(17) . . ?
C9 N2 C1 131.5(2) . . ?
N3 N2 C1 119.48(18) . . ?
C7 N3 N2 105.80(18) . . ?
C14 N4 C15 111.72(19) . . ?
C2 C1 C6 119.8(2) . . ?
C2 C1 N2 121.4(2) . . ?
C6 C1 N2 118.7(2) . . ?
C1 C2 C3 119.8(3) . . ?
C4 C3 C2 121.1(3) . . ?
C3 C4 C5 118.6(3) . . ?
C4 C5 C6 121.9(3) . . ?
C1 C6 C5 118.8(3) . . ?
N3 C7 C8 111.4(2) . . ?
N3 C7 C10 119.5(2) . . ?
C8 C7 C10 129.1(2) . . ?
C9 C8 C7 103.49(19) . . ?
C9 C8 C11 121.75(19) . . ?
C7 C8 C11 134.73(19) . . ?
C8 C9 O1 127.7(2) . . ?
C8 C9 N2 110.54(19) . . ?
O1 C9 N2 121.69(19) . . ?
C8 C11 C12 107.57(17) . . ?
C8 C11 C16 111.79(18) . . ?
C12 C11 C16 114.69(18) . . ?
C8 C11 C14 109.50(17) . . ?
C12 C11 C14 112.85(18) . . ?
C16 C11 C14 100.35(17) . . ?
C13 C12 C17 117.0(2) . . ?
C13 C12 C11 123.96(19) . . ?
C17 C12 C11 119.01(19) . . ?
N5 C13 C12 127.8(2) . . ?
N5 C13 O1 108.69(19) . . ?
C12 C13 O1 123.5(2) . . ?
O3 C14 N4 125.4(2) . . ?
O3 C14 C11 126.1(2) . . ?
N4 C14 C11 108.45(19) . . ?
C20 C15 C16 122.6(2) . . ?
C20 C15 N4 128.0(2) . . ?
C16 C15 N4 109.33(19) . . ?
C23 C16 C15 119.7(2) . . ?
C23 C16 C11 130.8(2) . . ?
C15 C16 C11 109.49(19) . . ?
O4 C17 O2 121.6(2) . . ?
O4 C17 C12 126.5(2) . . ?
O2 C17 C12 111.9(2) . . ?
O2 C18 C19 106.7(3) . . ?
C15 C20 C21 117.3(3) . . ?
C22 C21 C20 121.0(3) . . ?
C21 C22 C23 121.1(3) . . ?
C16 C23 C22 118.3(2) . . ?

loop_
_geom_bond_atom_site_label_1
_geom_bond_atom_site_label_2
_geom_bond_distance
_geom_bond_site_symmetry_2
_geom_bond_publ_flag
O1 C9 1.352(3) . ?
O1 C13 1.377(3) . ?
O2 C17 1.340(3) . ?
O2 C18 1.437(3) . ?
O3 C14 1.230(3) . ?
O4 C17 1.222(3) . ?
N2 C9 1.354(3) . ?
N2 N3 1.379(3) . ?
N2 C1 1.423(3) . ?
N3 C7 1.329(3) . ?
N4 C14 1.353(3) . ?
N4 C15 1.403(3) . ?
N5 C13 1.339(3) . ?
C1 C2 1.365(4) . ?
C1 C6 1.371(4) . ?
C2 C3 1.389(4) . ?
C3 C4 1.353(4) . ?
C4 C5 1.357(4) . ?
C5 C6 1.389(4) . ?
C7 C8 1.420(3) . ?
C7 C10 1.488(3) . ?
C8 C9 1.351(3) . ?
C8 C11 1.504(3) . ?
C11 C12 1.521(3) . ?
C11 C16 1.523(3) . ?
C11 C14 1.555(3) . ?
C12 C13 1.367(3) . ?
C12 C17 1.448(3) . ?
C15 C20 1.373(3) . ?
C15 C16 1.386(3) . ?
C16 C23 1.376(3) . ?
C18 C19 1.482(5) . ?
C20 C21 1.387(4) . ?
C21 C22 1.374(4) . ?
C22 C23 1.398(4) . ?
